data_4060558
loop_
_publ_author_name
'Rowshan Ara Begum'
'Paul R. Sharp'

_publ_section_title
;
 Nickel and Platinum 1,2-Dibromoacenaphthylene Chemistry
;
_journal_name_full Organometallics
_journal_paper_doi 10.1021/om050164u
_journal_year 2005
_chemical_formula_sum 'C22 H32 Br2 Ni O P2'
_chemical_formula_weight 592.95
_space_group_IT_number 2
_symmetry_cell_setting triclinic
_symmetry_space_group_name_Hall '-P 1'
_symmetry_space_group_name_H-M 'P -1'
_cell_angle_alpha 78.089(5)
_cell_angle_beta 78.041(5)
_cell_angle_gamma 81.992(5)
_cell_formula_units_Z 2
_cell_length_a 8.974(3)
_cell_length_b 9.015(3)
_cell_length_c 16.554(5)
_cell_measurement_temperature 173(2)
_cell_volume 1275.4(7)
_diffrn_ambient_temperature 173(2)
_exptl_crystal_density_diffrn 1.544
_cod_depositor_comments
;
The following automatic conversions were performed:
'_symmetry_cell_setting' value 'Triclinic' changed to 'triclinic'
according to '/home/saulius/struct/CIF-dictionaries/cif_core.dic'
dictionary named 'cif_core.dic' version 2.4.1 from 2010-06-29.

Automatic conversion script
Id: cif_fix_enum 1527 2010-12-29 10:47:43Z saulius 
;
_cod_database_code 4060558

loop_
_symmetry_equiv_pos_as_xyz
'x, y, z'
'-x, -y, -z'

loop_
_atom_site_label
_atom_site_type_symbol
_atom_site_fract_x
_atom_site_fract_y
_atom_site_fract_z
_atom_site_U_iso_or_equiv
_atom_site_adp_type
_atom_site_occupancy
_atom_site_symmetry_multiplicity
_atom_site_calc_flag
_atom_site_refinement_flags
_atom_site_disorder_assembly
_atom_site_disorder_group
Br1 Br -0.60181(17) 0.81924(19) 0.87148(13) 0.0465(5) Uani 1 1 d . . .
Ni1 Ni -0.38710(19) 0.65328(19) 0.82757(11) 0.0239(4) Uani 1 1 d . . .
O1 O -0.338(3) 0.106(4) 0.455(3) 0.203(17) Uani 1 1 d . . .
C1 C -0.2197(16) 0.5308(15) 0.7812(9) 0.029(3) Uani 1 1 d . . .
Br2 Br -0.2281(2) 0.6628(2) 0.60840(10) 0.0487(5) Uani 1 1 d . . .
C2 C -0.1557(17) 0.5316(16) 0.6998(9) 0.031(3) Uani 1 1 d . . .
C3 C 0.0823(16) 0.3670(19) 0.6209(10) 0.037(3) Uani 1 1 d . . .
H3 H 0.0804 0.4165 0.5646 0.044 Uiso 1 1 calc R . .
P04 P -0.2278(4) 0.8142(4) 0.8344(3) 0.0316(8) Uani 1 1 d . . .
C4 C 0.1931(19) 0.241(2) 0.6388(11) 0.044(4) Uani 1 1 d . . .
H4 H 0.2625 0.2058 0.5934 0.053 Uiso 1 1 calc R . .
P005 P -0.5376(4) 0.4896(4) 0.8146(3) 0.0320(8) Uani 1 1 d . . .
C5 C 0.2034(18) 0.167(2) 0.7217(12) 0.044(4) Uani 1 1 d . . .
H5 H 0.2821 0.0867 0.7316 0.053 Uiso 1 1 calc R . .
C6 C 0.0819(16) 0.1521(16) 0.8774(10) 0.034(3) Uani 1 1 d . . .
H6 H 0.1535 0.0705 0.8957 0.041 Uiso 1 1 calc R . .
C7 C -0.0282(18) 0.2081(18) 0.9333(11) 0.039(4) Uani 1 1 d . . .
H7 H -0.0338 0.1635 0.9910 0.046 Uiso 1 1 calc R . .
C8 C -0.1409(15) 0.3349(16) 0.9105(10) 0.031(3) Uani 1 1 d . . .
H8 H -0.2205 0.3695 0.9520 0.038 Uiso 1 1 calc R . .
C9 C -0.1292(15) 0.4012(15) 0.8297(10) 0.028(3) Uani 1 1 d . . .
C10 C -0.0249(17) 0.4175(18) 0.6880(10) 0.035(3) Uani 1 1 d . . .
C11 C 0.0932(14) 0.2129(15) 0.7912(10) 0.029(3) Uani 1 1 d . . .
C12 C -0.0149(15) 0.3398(16) 0.7693(9) 0.029(3) Uani 1 1 d . . .
C13 C -0.0287(18) 0.740(2) 0.8409(18) 0.071(7) Uani 1 1 d . . .
H13A H 0.0289 0.8231 0.8432 0.107 Uiso 1 1 calc R . .
H13B H 0.0178 0.6949 0.7913 0.107 Uiso 1 1 calc R . .
H13C H -0.0266 0.6617 0.8917 0.107 Uiso 1 1 calc R . .
C14 C -0.279(2) 0.9204(19) 0.9192(11) 0.042(4) Uani 1 1 d . . .
H14A H -0.1900 0.9697 0.9227 0.063 Uiso 1 1 calc R . .
H14B H -0.3095 0.8510 0.9722 0.063 Uiso 1 1 calc R . .
H14C H -0.3636 0.9982 0.9086 0.063 Uiso 1 1 calc R . .
C15 C -0.212(2) 0.962(2) 0.7409(12) 0.057(5) Uani 1 1 d . . .
H15A H -0.3143 1.0108 0.7338 0.085 Uiso 1 1 calc R . .
H15B H -0.1640 0.9167 0.6917 0.085 Uiso 1 1 calc R . .
H15C H -0.1492 1.0385 0.7469 0.085 Uiso 1 1 calc R . .
C16 C -0.455(3) 0.303(2) 0.7926(14) 0.062(5) Uiso 1 1 d . . .
H16A H -0.5366 0.2451 0.7877 0.093 Uiso 1 1 calc R . .
H16B H -0.4036 0.2481 0.8384 0.093 Uiso 1 1 calc R . .
H16C H -0.3809 0.3151 0.7398 0.093 Uiso 1 1 calc R . .
C17 C -0.650(2) 0.564(2) 0.7327(11) 0.046(4) Uani 1 1 d . . .
H17A H -0.5822 0.5716 0.6776 0.069 Uiso 1 1 calc R . .
H17B H -0.6995 0.6659 0.7400 0.069 Uiso 1 1 calc R . .
H17C H -0.7277 0.4962 0.7363 0.069 Uiso 1 1 calc R . .
C18 C -0.684(2) 0.443(2) 0.9096(13) 0.059(5) Uani 1 1 d . . .
H18A H -0.7378 0.5380 0.9259 0.089 Uiso 1 1 calc R . .
H18B H -0.6341 0.3850 0.9554 0.089 Uiso 1 1 calc R . .
H18C H -0.7568 0.3829 0.8980 0.089 Uiso 1 1 calc R . .
C19 C -0.190(4) 0.152(6) 0.457(4) 0.21(3) Uani 1 1 d . . .
H19A H -0.1474 0.2176 0.4039 0.255 Uiso 1 1 calc R . .
H19B H -0.1152 0.0631 0.4704 0.255 Uiso 1 1 calc R . .
C20 C -0.242(9) 0.240(5) 0.529(5) 0.25(5) Uani 1 1 d . . .
H20A H -0.2181 0.1758 0.5819 0.304 Uiso 1 1 calc R . .
H20B H -0.1889 0.3329 0.5172 0.304 Uiso 1 1 calc R . .
C21 C -0.383(5) 0.273(7) 0.535(3) 0.18(3) Uani 1 1 d . . .
H21A H -0.4036 0.3857 0.5276 0.217 Uiso 1 1 calc R . .
H21B H -0.4326 0.2312 0.5932 0.217 Uiso 1 1 calc R . .
C22 C -0.448(2) 0.226(2) 0.4829(13) 0.051(5) Uani 1 1 d . . .
H22A H -0.4660 0.3093 0.4354 0.062 Uiso 1 1 calc R . .
H22B H -0.5469 0.1869 0.5114 0.062 Uiso 1 1 calc R . .

loop_
_atom_site_aniso_label
_atom_site_aniso_U_11
_atom_site_aniso_U_22
_atom_site_aniso_U_33
_atom_site_aniso_U_23
_atom_site_aniso_U_13
_atom_site_aniso_U_12
Br1 0.0214(7) 0.0385(9) 0.0806(13) -0.0264(8) -0.0021(7) 0.0057(6)
Ni1 0.0178(8) 0.0221(8) 0.0321(9) -0.0077(7) -0.0041(7) 0.0001(6)
O1 0.090(18) 0.20(3) 0.32(5) -0.15(3) 0.04(2) 0.025(19)
C1 0.026(7) 0.024(7) 0.037(8) -0.013(6) -0.007(6) 0.010(5)
Br2 0.0508(10) 0.0593(11) 0.0304(8) -0.0048(7) -0.0112(7) 0.0136(8)
C2 0.037(8) 0.024(7) 0.035(8) -0.003(6) -0.015(6) 0.001(6)
C3 0.025(7) 0.048(9) 0.035(8) -0.017(7) 0.002(6) 0.007(6)
P04 0.0210(17) 0.0270(18) 0.048(2) -0.0114(16) -0.0041(15) -0.0021(13)
C4 0.037(9) 0.053(10) 0.043(9) -0.009(8) -0.013(7) 0.001(7)
P005 0.0237(18) 0.0317(19) 0.044(2) -0.0127(16) -0.0071(16) -0.0041(14)
C5 0.027(8) 0.049(9) 0.067(11) -0.044(9) -0.002(7) 0.004(7)
C6 0.025(7) 0.024(7) 0.053(9) -0.012(6) -0.007(6) 0.005(5)
C7 0.038(8) 0.039(8) 0.047(9) -0.009(7) -0.024(7) -0.005(7)
C8 0.020(6) 0.032(7) 0.050(9) -0.022(7) -0.009(6) 0.000(5)
C9 0.018(6) 0.027(7) 0.044(8) -0.008(6) -0.014(6) -0.001(5)
C10 0.031(8) 0.043(8) 0.036(8) -0.022(7) 0.000(6) -0.004(6)
C11 0.012(6) 0.023(6) 0.056(9) -0.017(6) -0.006(6) 0.001(5)
C12 0.022(7) 0.028(7) 0.039(8) -0.001(6) -0.012(6) -0.005(5)
C13 0.016(8) 0.049(11) 0.16(2) -0.048(13) -0.019(11) 0.003(7)
C14 0.045(9) 0.039(9) 0.048(10) -0.018(7) -0.006(8) -0.012(7)
C15 0.063(12) 0.043(10) 0.060(12) -0.021(9) 0.024(10) -0.027(9)
C17 0.037(9) 0.059(11) 0.048(10) -0.011(8) -0.014(8) -0.015(8)
C18 0.073(14) 0.051(11) 0.057(12) -0.016(9) 0.008(10) -0.043(10)
C19 0.07(2) 0.16(4) 0.37(9) 0.09(5) -0.07(4) -0.04(3)
C20 0.44(12) 0.08(3) 0.34(9) 0.00(4) -0.30(9) -0.08(5)
C21 0.09(3) 0.31(8) 0.18(5) -0.14(5) -0.05(3) 0.02(4)
C22 0.032(9) 0.059(11) 0.068(12) -0.024(10) -0.012(8) 0.004(8)

loop_
_geom_bond_atom_site_label_1
_geom_bond_atom_site_label_2
_geom_bond_distance
_geom_bond_site_symmetry_2
_geom_bond_publ_flag
Br1 Ni1 2.355(2) . ?
Ni1 C1 1.864(13) . ?
Ni1 P005 2.203(4) . ?
Ni1 P04 2.208(4) . ?
O1 C22 1.45(3) . ?
O1 C19 1.45(5) . ?
C1 C2 1.35(2) . ?
C1 C9 1.512(18) . ?
Br2 C2 1.888(14) . ?
C2 C10 1.46(2) . ?
C3 C10 1.418(19) . ?
C3 C4 1.43(2) . ?
P04 C14 1.806(16) . ?
P04 C15 1.82(2) . ?
P04 C13 1.836(16) . ?
C4 C5 1.41(3) . ?
P005 C16 1.82(2) . ?
P005 C17 1.818(17) . ?
P005 C18 1.841(19) . ?
C5 C11 1.44(2) . ?
C6 C7 1.33(2) . ?
C6 C11 1.41(2) . ?
C7 C8 1.46(2) . ?
C8 C9 1.34(2) . ?
C9 C12 1.42(2) . ?
C10 C12 1.40(2) . ?
C11 C12 1.431(18) . ?
C19 C20 1.52(8) . ?
C20 C21 1.25(8) . ?
C21 C22 1.31(4) . ?
